data_1518619
loop_
_publ_author_name
'Fu, Niankai'
'Zhang, Long'
'Luo, Sanzhong'

_publ_section_title
;
 Chiral Primary Amine Catalyzed Asymmetric Michael Addition of
 Malononitrile to \a-Substituted Vinyl Ketone.
;
_journal_issue 2
_journal_name_full 'Organic letters'
_journal_page_first 382
_journal_page_last 385
_journal_paper_doi 10.1021/ol503566a
_journal_volume 17
_journal_year 2015
_chemical_absolute_configuration ad
_chemical_formula_moiety 'C24 H20 N2 O'
_chemical_formula_sum 'C24 H20 N2 O'
_chemical_formula_weight 352.42
_chemical_name_systematic
;
 ?
;
_space_group_crystal_system orthorhombic
_space_group_IT_number 19
_space_group_name_Hall 'P 2ac 2ab'
_space_group_name_H-M_alt 'P 21 21 21'
_symmetry_space_group_name_Hall 'P 2ac 2ab'
_symmetry_space_group_name_H-M 'P 21 21 21'
_atom_sites_solution_hydrogens geom
_audit_creation_date 2014-09-26
_audit_creation_method
;
Olex2 1.2
(compiled 2013.12.10 svn.r2850 for OlexSys, GUI svn.r4736)
;
_cell_angle_alpha 90
_cell_angle_beta 90
_cell_angle_gamma 90
_cell_formula_units_Z 4
_cell_length_a 10.5861(3)
_cell_length_b 10.6180(3)
_cell_length_c 17.0439(4)
_cell_measurement_reflns_used 10155
_cell_measurement_temperature 173(2)
_cell_measurement_theta_max 70.7346
_cell_measurement_theta_min 4.1602
_cell_volume 1915.79(9)
_computing_cell_refinement
;
CrysAlisPro, Oxford Diffraction Ltd.,
Version 1.171.35.11 (release 16-05-2011 CrysAlis171 .NET)
;
_computing_data_collection
;
CrysAlisPro, Oxford Diffraction Ltd.,
Version 1.171.35.11 (release 16-05-2011 CrysAlis171 .NET)
;
_computing_data_reduction
;
CrysAlisPro, Oxford Diffraction Ltd.,
Version 1.171.35.11 (release 16-05-2011 CrysAlis171 .NET)
;
_computing_molecular_graphics 'Olex2 (Dolomanov et al., 2009)'
_computing_publication_material 'Olex2 (Dolomanov et al., 2009)'
_computing_structure_refinement 'ShelXL (Sheldrick, 2013)'
_computing_structure_solution 'ShelXS (Sheldrick, 2013)'
_diffrn_ambient_temperature 173.15
_diffrn_measured_fraction_theta_full 0.999
_diffrn_measured_fraction_theta_max 1.000
_diffrn_measurement_device_type 'Xcalibur, Eos, Gemini'
_diffrn_measurement_method '\w scans'
_diffrn_radiation_monochromator graphite
_diffrn_radiation_type CuK\a
_diffrn_radiation_wavelength 1.54178
_diffrn_reflns_av_R_equivalents 0.0272
_diffrn_reflns_av_unetI/netI 0.0163
_diffrn_reflns_Laue_measured_fraction_full 0.999
_diffrn_reflns_Laue_measured_fraction_max 1.000
_diffrn_reflns_limit_h_max 12
_diffrn_reflns_limit_h_min -12
_diffrn_reflns_limit_k_max 12
_diffrn_reflns_limit_k_min -12
_diffrn_reflns_limit_l_max 20
_diffrn_reflns_limit_l_min -20
_diffrn_reflns_number 16265
_diffrn_reflns_point_group_measured_fraction_full 1.000
_diffrn_reflns_point_group_measured_fraction_max 0.999
_diffrn_reflns_theta_full 67.679
_diffrn_reflns_theta_max 68.217
_diffrn_reflns_theta_min 4.907
_exptl_absorpt_coefficient_mu 0.589
_exptl_absorpt_correction_T_max 1.00000
_exptl_absorpt_correction_T_min 0.86412
_exptl_absorpt_correction_type multi-scan
_exptl_absorpt_process_details
;
CrysAlisPro, Agilent Technologies,
Version 1.171.35.11 (release 16-05-2011 CrysAlis171 .NET)
(compiled May 16 2011,17:55:39)
Empirical absorption correction using spherical harmonics,
 implemented in SCALE3 ABSPACK scaling algorithm.
;
_exptl_crystal_colour colorless
_exptl_crystal_density_diffrn 1.222
_exptl_crystal_description block
_exptl_crystal_F_000 744
_exptl_crystal_size_max 0.78
_exptl_crystal_size_mid 0.68
_exptl_crystal_size_min 0.53
_refine_diff_density_max 0.135
_refine_diff_density_min -0.134
_refine_diff_density_rms 0.026
_refine_ls_abs_structure_details
;
 Flack x determined using 1441 quotients [(I+)-(I-)]/[(I+)+(I-)]
 (Parsons and Flack (2004), Acta Cryst. A60, s61).
;
_refine_ls_abs_structure_Flack 0.04(9)
_refine_ls_extinction_coef 0.0090(6)
_refine_ls_extinction_expression Fc^*^=kFc[1+0.001xFc^2^\l^3^/sin(2\q)]^-1/4^
_refine_ls_extinction_method SHELXL
_refine_ls_goodness_of_fit_ref 1.047
_refine_ls_hydrogen_treatment constr
_refine_ls_matrix_type full
_refine_ls_number_parameters 246
_refine_ls_number_reflns 3501
_refine_ls_number_restraints 0
_refine_ls_restrained_S_all 1.047
_refine_ls_R_factor_all 0.0295
_refine_ls_R_factor_gt 0.0290
_refine_ls_shift/su_max 0.001
_refine_ls_shift/su_mean 0.000
_refine_ls_structure_factor_coef Fsqd
_refine_ls_weighting_details 'w=1/[\s^2^(Fo^2^)+(0.0395P)^2^+0.2895P] where P=(Fo^2^+2Fc^2^)/3'
_refine_ls_weighting_scheme calc
_refine_ls_wR_factor_gt 0.0751
_refine_ls_wR_factor_ref 0.0757
_reflns_Friedel_coverage 0.743
_reflns_Friedel_fraction_full 1.000
_reflns_Friedel_fraction_max 0.998
_reflns_number_gt 3428
_reflns_number_total 3501
_reflns_threshold_expression 'I > 2\s(I)'
_cod_data_source_file ol503566a_si_003.cif
_cod_data_source_block 2
_cod_database_code 1518619
_shelxl_version_number 2013-4
_shelx_space_group_comment
;
The symmetry employed for this shelxl refinement is uniquely defined
by the following loop, which should always be used as a source of
symmetry information in preference to the above space-group names.
They are only intended as comments.
;
_shelx_estimated_absorpt_t_max 0.745
_shelx_estimated_absorpt_t_min 0.657
_olex2_refinement_description
;
1. Fixed Uiso
 At 1.2 times of:
  All C(H) groups, All C(H,H) groups
 At 1.5 times of:
  All C(H,H,H) groups
2.a Ternary CH refined with riding coordinates:
 C16(H16)
2.b Secondary CH2 refined with riding coordinates:
 C11(H11A,H11B), C15(H15A,H15B)
2.c Aromatic/amide H refined with riding coordinates:
 C1(H1), C2(H2), C3(H3), C4(H4), C8(H8), C9(H9), C10(H10), C20(H20), C21(H21),
 C22(H22), C23(H23), C24(H24)
2.d Idealised Me refined as rotating group:
 C17(H17A,H17B,H17C)
;

loop_
_space_group_symop_operation_xyz
'x, y, z'
'-x+1/2, -y, z+1/2'
'-x, y+1/2, -z+1/2'
'x+1/2, -y+1/2, -z'

loop_
_atom_site_label
_atom_site_type_symbol
_atom_site_fract_x
_atom_site_fract_y
_atom_site_fract_z
_atom_site_U_iso_or_equiv
_atom_site_adp_type
_atom_site_occupancy
_atom_site_site_symmetry_order
_atom_site_calc_flag
_atom_site_refinement_flags_posn
O1 O 0.21383(12) 0.21138(13) 0.48658(9) 0.0447(4) Uani 1 1 d .
N1 N 0.29516(16) 0.42379(15) 0.35072(9) 0.0376(4) Uani 1 1 d .
N2 N 0.01162(16) 0.67365(18) 0.41506(11) 0.0464(4) Uani 1 1 d .
C1 C 0.55770(17) 0.57652(16) 0.42575(10) 0.0302(4) Uani 1 1 d .
H1 H 0.5248 0.5288 0.4682 0.036 Uiso 1 1 calc R
C2 C 0.67138(17) 0.54299(18) 0.39361(11) 0.0355(4) Uani 1 1 d .
H2 H 0.7164 0.4730 0.4141 0.043 Uiso 1 1 calc R
C3 C 0.72188(17) 0.61178(19) 0.33022(11) 0.0361(4) Uani 1 1 d .
H3 H 0.8012 0.5887 0.3085 0.043 Uiso 1 1 calc R
C4 C 0.65708(17) 0.71093(18) 0.30022(10) 0.0348(4) Uani 1 1 d .
H4 H 0.6912 0.7558 0.2569 0.042 Uiso 1 1 calc R
C5 C 0.53933(16) 0.74892(16) 0.33229(9) 0.0289(4) Uani 1 1 d .
C6 C 0.48806(15) 0.68086(15) 0.39714(9) 0.0253(3) Uani 1 1 d .
C7 C 0.37100(15) 0.72184(16) 0.43051(9) 0.0267(4) Uani 1 1 d .
C8 C 0.31258(17) 0.82603(17) 0.40038(11) 0.0340(4) Uani 1 1 d .
H8 H 0.2363 0.8547 0.4236 0.041 Uiso 1 1 calc R
C9 C 0.36258(19) 0.89183(18) 0.33585(12) 0.0388(4) Uani 1 1 d .
H9 H 0.3191 0.9631 0.3156 0.047 Uiso 1 1 calc R
C10 C 0.47287(19) 0.85402(18) 0.30217(11) 0.0365(4) Uani 1 1 d .
H10 H 0.5054 0.8984 0.2582 0.044 Uiso 1 1 calc R
C11 C 0.30962(16) 0.65170(16) 0.49771(9) 0.0277(4) Uani 1 1 d .
H11A H 0.2686 0.7133 0.5331 0.033 Uiso 1 1 calc R
H11B H 0.3759 0.6075 0.5281 0.033 Uiso 1 1 calc R
C12 C 0.20866(15) 0.55338(16) 0.46993(9) 0.0253(3) Uani 1 1 d .
C13 C 0.25838(15) 0.47898(15) 0.40323(9) 0.0257(3) Uani 1 1 d .
C14 C 0.09662(16) 0.62099(17) 0.43913(10) 0.0308(4) Uani 1 1 d .
C15 C 0.17074(17) 0.46638(17) 0.53911(10) 0.0320(4) Uani 1 1 d .
H15A H 0.2470 0.4204 0.5568 0.038 Uiso 1 1 calc R
H15B H 0.1424 0.5199 0.5833 0.038 Uiso 1 1 calc R
C16 C 0.06697(17) 0.36998(17) 0.52164(11) 0.0337(4) Uani 1 1 d .
H16 H -0.0057 0.4127 0.4952 0.040 Uiso 1 1 calc R
C17 C 0.0219(2) 0.3090(2) 0.59867(13) 0.0522(6) Uani 1 1 d .
H17A H 0.0926 0.2646 0.6234 0.078 Uiso 1 1 calc GR
H17B H -0.0461 0.2490 0.5874 0.078 Uiso 1 1 calc GR
H17C H -0.0094 0.3744 0.6342 0.078 Uiso 1 1 calc GR
C18 C 0.11469(16) 0.26230(16) 0.47028(11) 0.0305(4) Uani 1 1 d .
C19 C 0.03459(17) 0.21337(18) 0.40486(10) 0.0340(4) Uani 1 1 d .
C20 C 0.0572(3) 0.0913(2) 0.37908(13) 0.0519(6) Uani 1 1 d .
H20 H 0.1231 0.0430 0.4020 0.062 Uiso 1 1 calc R
C21 C -0.0164(4) 0.0401(3) 0.32004(17) 0.0852(11) Uani 1 1 d .
H21 H -0.0031 -0.0444 0.3037 0.102 Uiso 1 1 calc R
C22 C -0.1091(4) 0.1118(4) 0.28486(16) 0.0970(14) Uani 1 1 d .
H22 H -0.1589 0.0770 0.2438 0.116 Uiso 1 1 calc R
C23 C -0.1296(3) 0.2335(4) 0.30915(15) 0.0780(10) Uani 1 1 d .
H23 H -0.1924 0.2831 0.2842 0.094 Uiso 1 1 calc R
C24 C -0.0594(2) 0.2838(2) 0.36954(13) 0.0504(5) Uani 1 1 d .
H24 H -0.0757 0.3672 0.3870 0.060 Uiso 1 1 calc R

loop_
_atom_site_aniso_label
_atom_site_aniso_U_11
_atom_site_aniso_U_22
_atom_site_aniso_U_33
_atom_site_aniso_U_23
_atom_site_aniso_U_13
_atom_site_aniso_U_12
O1 0.0369(7) 0.0431(8) 0.0541(8) 0.0045(7) -0.0036(6) 0.0100(6)
N1 0.0414(9) 0.0389(8) 0.0324(8) -0.0057(7) 0.0048(7) 0.0062(7)
N2 0.0336(8) 0.0581(11) 0.0476(10) -0.0061(8) -0.0018(7) 0.0127(8)
C1 0.0303(8) 0.0309(9) 0.0294(9) 0.0054(7) 0.0002(7) -0.0030(7)
C2 0.0316(9) 0.0344(9) 0.0404(10) 0.0008(8) -0.0015(8) 0.0035(8)
C3 0.0282(9) 0.0441(10) 0.0359(9) -0.0064(8) 0.0053(7) -0.0031(8)
C4 0.0343(9) 0.0432(10) 0.0268(8) 0.0008(8) 0.0050(7) -0.0094(8)
C5 0.0311(8) 0.0313(9) 0.0242(8) 0.0012(7) -0.0011(7) -0.0064(7)
C6 0.0269(8) 0.0268(8) 0.0224(7) -0.0018(6) -0.0017(6) -0.0050(7)
C7 0.0277(8) 0.0266(8) 0.0259(8) -0.0010(7) -0.0013(6) -0.0048(7)
C8 0.0303(8) 0.0318(9) 0.0398(10) 0.0019(8) 0.0008(8) 0.0010(7)
C9 0.0396(10) 0.0319(9) 0.0450(11) 0.0119(8) -0.0061(9) 0.0022(8)
C10 0.0417(10) 0.0364(10) 0.0315(9) 0.0113(8) -0.0018(8) -0.0079(8)
C11 0.0286(8) 0.0303(9) 0.0243(8) -0.0016(7) 0.0017(7) -0.0024(7)
C12 0.0244(8) 0.0285(8) 0.0232(8) -0.0022(7) 0.0028(6) 0.0003(7)
C13 0.0240(7) 0.0272(8) 0.0259(8) 0.0011(7) -0.0003(7) 0.0004(7)
C14 0.0273(9) 0.0353(9) 0.0300(9) -0.0056(7) 0.0049(7) 0.0005(8)
C15 0.0365(9) 0.0348(9) 0.0248(8) -0.0008(7) 0.0053(7) -0.0078(8)
C16 0.0297(8) 0.0320(9) 0.0394(10) -0.0018(8) 0.0050(8) -0.0030(7)
C17 0.0587(13) 0.0433(12) 0.0547(13) -0.0018(10) 0.0264(11) -0.0160(10)
C18 0.0283(8) 0.0276(8) 0.0356(9) 0.0058(7) 0.0036(7) -0.0008(7)
C19 0.0357(9) 0.0359(9) 0.0303(9) 0.0013(8) 0.0080(8) -0.0071(8)
C20 0.0717(15) 0.0432(12) 0.0408(11) -0.0090(9) 0.0184(11) -0.0074(11)
C21 0.125(3) 0.080(2) 0.0507(15) -0.0365(15) 0.0334(18) -0.046(2)
C22 0.099(3) 0.161(4) 0.0307(13) -0.0249(18) 0.0040(15) -0.073(3)
C23 0.0547(14) 0.140(3) 0.0398(13) 0.0050(17) -0.0110(11) -0.0228(18)
C24 0.0401(10) 0.0687(15) 0.0424(11) 0.0050(11) -0.0033(9) -0.0047(11)

loop_
_atom_type_symbol
_atom_type_description
_atom_type_scat_dispersion_real
_atom_type_scat_dispersion_imag
_atom_type_scat_source
C C 0.0181 0.0091 'International Tables Vol C Tables 4.2.6.8 and 6.1.1.4'
H H 0.0000 0.0000 'International Tables Vol C Tables 4.2.6.8 and 6.1.1.4'
N N 0.0311 0.0180 'International Tables Vol C Tables 4.2.6.8 and 6.1.1.4'
O O 0.0492 0.0322 'International Tables Vol C Tables 4.2.6.8 and 6.1.1.4'

loop_
_geom_angle_atom_site_label_1
_geom_angle_atom_site_label_2
_geom_angle_atom_site_label_3
_geom_angle
C2 C1 H1 119.2
C2 C1 C6 121.52(16)
C6 C1 H1 119.2
C1 C2 H2 119.8
C1 C2 C3 120.35(17)
C3 C2 H2 119.8
C2 C3 H3 120.0
C4 C3 C2 119.95(17)
C4 C3 H3 120.0
C3 C4 H4 119.4
C3 C4 C5 121.29(16)
C5 C4 H4 119.4
C4 C5 C6 119.22(15)
C10 C5 C4 121.38(16)
C10 C5 C6 119.39(16)
C1 C6 C5 117.66(15)
C1 C6 C7 123.45(15)
C5 C6 C7 118.88(15)
C6 C7 C11 121.54(14)
C8 C7 C6 119.22(15)
C8 C7 C11 119.23(15)
C7 C8 H8 119.2
C7 C8 C9 121.69(17)
C9 C8 H8 119.2
C8 C9 H9 119.8
C10 C9 C8 120.39(17)
C10 C9 H9 119.8
C5 C10 H10 119.8
C9 C10 C5 120.38(17)
C9 C10 H10 119.8
C7 C11 H11A 109.0
C7 C11 H11B 109.0
C7 C11 C12 113.09(13)
H11A C11 H11B 107.8
C12 C11 H11A 109.0
C12 C11 H11B 109.0
C13 C12 C11 110.17(13)
C13 C12 C14 105.71(13)
C13 C12 C15 110.97(13)
C14 C12 C11 109.27(14)
C14 C12 C15 110.52(13)
C15 C12 C11 110.10(13)
N1 C13 C12 178.31(18)
N2 C14 C12 179.2(2)
C12 C15 H15A 108.3
C12 C15 H15B 108.3
H15A C15 H15B 107.4
C16 C15 C12 115.86(14)
C16 C15 H15A 108.3
C16 C15 H15B 108.3
C15 C16 H16 109.7
C15 C16 C17 109.74(16)
C17 C16 H16 109.7
C18 C16 C15 112.02(14)
C18 C16 H16 109.7
C18 C16 C17 106.04(15)
C16 C17 H17A 109.5
C16 C17 H17B 109.5
C16 C17 H17C 109.5
H17A C17 H17B 109.5
H17A C17 H17C 109.5
H17B C17 H17C 109.5
O1 C18 C16 119.28(17)
O1 C18 C19 120.47(17)
C19 C18 C16 120.05(15)
C20 C19 C18 117.57(19)
C24 C19 C18 123.05(18)
C24 C19 C20 119.4(2)
C19 C20 H20 120.0
C21 C20 C19 120.0(3)
C21 C20 H20 120.0
C20 C21 H21 120.0
C22 C21 C20 120.0(3)
C22 C21 H21 120.0
C21 C22 H22 120.0
C23 C22 C21 120.0(3)
C23 C22 H22 120.0
C22 C23 H23 119.8
C22 C23 C24 120.3(3)
C24 C23 H23 119.8
C19 C24 H24 119.9
C23 C24 C19 120.2(3)
C23 C24 H24 119.9

loop_
_geom_bond_atom_site_label_1
_geom_bond_atom_site_label_2
_geom_bond_distance
O1 C18 1.213(2)
N1 C13 1.139(2)
N2 C14 1.136(2)
C1 H1 0.9500
C1 C2 1.369(3)
C1 C6 1.417(2)
C2 H2 0.9500
C2 C3 1.410(3)
C3 H3 0.9500
C3 C4 1.357(3)
C4 H4 0.9500
C4 C5 1.420(2)
C5 C6 1.428(2)
C5 C10 1.416(3)
C6 C7 1.431(2)
C7 C8 1.368(2)
C7 C11 1.513(2)
C8 H8 0.9500
C8 C9 1.406(3)
C9 H9 0.9500
C9 C10 1.362(3)
C10 H10 0.9500
C11 H11A 0.9900
C11 H11B 0.9900
C11 C12 1.567(2)
C12 C13 1.481(2)
C12 C14 1.482(2)
C12 C15 1.551(2)
C15 H15A 0.9900
C15 H15B 0.9900
C15 C16 1.531(2)
C16 H16 1.0000
C16 C17 1.540(3)
C16 C18 1.526(3)
C17 H17A 0.9800
C17 H17B 0.9800
C17 H17C 0.9800
C18 C19 1.494(3)
C19 C20 1.389(3)
C19 C24 1.383(3)
C20 H20 0.9500
C20 C21 1.384(4)
C21 H21 0.9500
C21 C22 1.379(5)
C22 H22 0.9500
C22 C23 1.374(5)
C23 H23 0.9500
C23 C24 1.377(3)
C24 H24 0.9500

loop_
_geom_torsion_atom_site_label_1
_geom_torsion_atom_site_label_2
_geom_torsion_atom_site_label_3
_geom_torsion_atom_site_label_4
_geom_torsion
O1 C18 C19 C20 17.9(3)
O1 C18 C19 C24 -161.99(18)
C1 C2 C3 C4 -0.7(3)
C1 C6 C7 C8 177.98(16)
C1 C6 C7 C11 -2.7(2)
C2 C1 C6 C5 1.2(2)
C2 C1 C6 C7 -177.89(16)
C2 C3 C4 C5 1.1(3)
C3 C4 C5 C6 -0.3(3)
C3 C4 C5 C10 178.61(17)
C4 C5 C6 C1 -0.8(2)
C4 C5 C6 C7 178.31(15)
C4 C5 C10 C9 -177.35(17)
C5 C6 C7 C8 -1.1(2)
C5 C6 C7 C11 178.17(14)
C6 C1 C2 C3 -0.5(3)
C6 C5 C10 C9 1.6(3)
C6 C7 C8 C9 2.0(3)
C6 C7 C11 C12 -94.59(18)
C7 C8 C9 C10 -1.0(3)
C7 C11 C12 C13 45.39(18)
C7 C11 C12 C14 -70.34(17)
C7 C11 C12 C15 168.10(14)
C8 C7 C11 C12 84.68(19)
C8 C9 C10 C5 -0.8(3)
C10 C5 C6 C1 -179.77(15)
C10 C5 C6 C7 -0.6(2)
C11 C7 C8 C9 -177.33(16)
C11 C12 C15 C16 176.73(15)
C12 C15 C16 C17 -169.15(15)
C12 C15 C16 C18 73.3(2)
C13 C12 C15 C16 -61.03(19)
C14 C12 C15 C16 55.9(2)
C15 C16 C18 O1 47.1(2)
C15 C16 C18 C19 -138.10(16)
C16 C18 C19 C20 -156.87(17)
C16 C18 C19 C24 23.2(3)
C17 C16 C18 O1 -72.6(2)
C17 C16 C18 C19 102.20(19)
C18 C19 C20 C21 178.33(19)
C18 C19 C24 C23 179.63(19)
C19 C20 C21 C22 2.3(4)
C20 C19 C24 C23 -0.3(3)
C20 C21 C22 C23 -0.9(4)
C21 C22 C23 C24 -1.2(4)
C22 C23 C24 C19 1.7(4)
C24 C19 C20 C21 -1.8(3)
